data_2201540
loop_
_publ_author_name
'Wang, Lailai'
'Kwok, Waihim'
'Zhou, Zhongyuan'

_publ_section_title
'[(<i>R</i>)-4,4'-Bis(diphenylphosphino)-2,2',6,6'-tetramethoxy-3,3'-bipyridine-\k^2^<i>P,P</i>']dichloropalladium(II)'
_journal_issue 7
_journal_name_full 'Acta Crystallographica Section E'
_journal_page_first m322
_journal_page_last m323
_journal_paper_doi 10.1107/S1600536802009558
_journal_volume 58
_journal_year 2002
_chemical_formula_iupac '[Pd Cl2 (C38 H34 N2 O4 P2)]'
_chemical_formula_moiety 'C38 H34 Cl2 N2 O4 P2 Pd'
_chemical_formula_sum 'C38 H34 Cl2 N2 O4 P2 Pd'
_chemical_formula_weight 821.91
_chemical_name_systematic
;
A Cationic Palladium (R)-2,2',6,6'-Tetramethoxy-4,4'-Bis(diphenylphosphino)-
3,3'-Bipyridine Complex
;
_space_group_IT_number 5
_symmetry_cell_setting monoclinic
_symmetry_space_group_name_Hall 'C 2y'
_symmetry_space_group_name_H-M 'C 1 2 1'
_atom_sites_solution_hydrogens geom
_atom_sites_solution_primary direct
_atom_sites_solution_secondary difmap
_audit_creation_method SHELXL-97
_cell_angle_alpha 90.00
_cell_angle_beta 119.529(3)
_cell_angle_gamma 90.00
_cell_formula_units_Z 4
_cell_length_a 19.551(3)
_cell_length_b 12.1135(19)
_cell_length_c 18.410(3)
_cell_measurement_reflns_used 7972
_cell_measurement_temperature 294(2)
_cell_measurement_theta_max 27.5
_cell_measurement_theta_min 1
_cell_volume 3793.7(10)
_computing_cell_refinement SMART
_computing_data_collection 'SMART (Bruker, 1995)'
_computing_data_reduction 'SHELXTL-NT (Bruker, 1995)'
_computing_molecular_graphics SHELXTL-NT
_computing_publication_material SHELXTL-NT
_computing_structure_refinement 'SHELXL97 (Sheldrick, 1997)'
_computing_structure_solution 'SHELXS97 (Sheldrick, 1997)'
_diffrn_ambient_temperature 294(2)
_diffrn_measured_fraction_theta_full 0.995
_diffrn_measured_fraction_theta_max 0.995
_diffrn_measurement_device_type 'Siemens CCD area-detector'
_diffrn_measurement_method '\f and \w'
_diffrn_radiation_monochromator graphite
_diffrn_radiation_source 'fine-focus sealed tube'
_diffrn_radiation_type MoK\a
_diffrn_radiation_wavelength 0.71073
_diffrn_reflns_av_R_equivalents 0.0311
_diffrn_reflns_av_sigmaI/netI 0.0480
_diffrn_reflns_limit_h_max 24
_diffrn_reflns_limit_h_min -25
_diffrn_reflns_limit_k_max 9
_diffrn_reflns_limit_k_min -15
_diffrn_reflns_limit_l_max 23
_diffrn_reflns_limit_l_min -23
_diffrn_reflns_number 12943
_diffrn_reflns_theta_full 27.51
_diffrn_reflns_theta_max 27.51
_diffrn_reflns_theta_min 2.06
_exptl_absorpt_coefficient_mu 0.755
_exptl_absorpt_correction_T_max 0.8514
_exptl_absorpt_correction_T_min 0.8164
_exptl_absorpt_correction_type empirical
_exptl_absorpt_process_details '(SADABS; Sheldrick, 1996)'
_exptl_crystal_colour red
_exptl_crystal_density_diffrn 1.439
_exptl_crystal_density_method 'not measured'
_exptl_crystal_description plate
_exptl_crystal_F_000 1672
_exptl_crystal_size_max 0.28
_exptl_crystal_size_mid 0.24
_exptl_crystal_size_min 0.22
_refine_diff_density_max 0.639
_refine_diff_density_min -0.354
_refine_ls_abs_structure_details '(Flack, 1983), 1740 Friedel pairs'
_refine_ls_abs_structure_Flack 0.01(10)
_refine_ls_extinction_method none
_refine_ls_goodness_of_fit_ref 1.133
_refine_ls_hydrogen_treatment constr
_refine_ls_matrix_type full
_refine_ls_number_parameters 433
_refine_ls_number_reflns 8354
_refine_ls_number_restraints 1
_refine_ls_restrained_S_all 1.133
_refine_ls_R_factor_all 0.1114
_refine_ls_R_factor_gt 0.0681
_refine_ls_shift/su_max <0.001
_refine_ls_shift/su_mean 0.000
_refine_ls_structure_factor_coef Fsqd
_refine_ls_weighting_details 'calc w = 1/[\s^2^(Fo^2^)+(0.05P)^2^] where P = (Fo^2^+2Fc^2^)/3'
_refine_ls_weighting_scheme calc
_refine_ls_wR_factor_gt 0.1413
_refine_ls_wR_factor_ref 0.1554
_reflns_number_gt 5366
_reflns_number_total 6304
_reflns_threshold_expression I>2\s(I)
_cod_data_source_file ob6134.cif
_cod_data_source_block I
_cod_original_sg_symbol_H-M 'C 2'
_cod_database_code 2201540
_cod_database_fobs_code 2201540

loop_
_symmetry_equiv_pos_as_xyz
'x, y, z'
'-x, y, -z'
'x+1/2, y+1/2, z'
'-x+1/2, y+1/2, -z'

loop_
_atom_site_label
_atom_site_fract_x
_atom_site_fract_y
_atom_site_fract_z
_atom_site_U_iso_or_equiv
_atom_site_adp_type
_atom_site_calc_flag
_atom_site_refinement_flags
_atom_site_occupancy
_atom_site_disorder_assembly
_atom_site_disorder_group
_atom_site_type_symbol
Pd1 0.0000 0.33049(4) 0.0000 0.03876(13) Uani d S 1 . . Pd
Cl1 0.06969(10) 0.19553(13) -0.02810(11) 0.0839(5) Uani d . 1 . . Cl
P1 -0.03788(6) 0.45652(10) 0.06288(6) 0.0373(3) Uani d . 1 . . P
O1 0.17941(18) 0.6860(3) 0.29516(18) 0.0648(10) Uani d . 1 . . O
O2 0.08494(19) 0.8132(3) 0.02641(18) 0.0624(9) Uani d . 1 . . O
N1 0.1330(2) 0.7517(3) 0.1615(2) 0.0479(10) Uani d . 1 . . N
C1 0.0282(2) 0.5746(4) 0.1016(2) 0.0377(10) Uani d . 1 . . C
C2 0.0811(2) 0.5864(4) 0.1866(2) 0.0440(11) Uani d . 1 . . C
H2A 0.0829 0.5350 0.2250 0.053 Uiso calc R 1 . . H
C3 0.1307(2) 0.6766(4) 0.2122(2) 0.0444(11) Uani d . 1 . . C
C4 0.0830(3) 0.7389(4) 0.0799(3) 0.0456(11) Uani d . 1 . . C
C5 0.0287(2) 0.6533(4) 0.0463(2) 0.0405(10) Uani d . 1 . . C
C6 0.2256(3) 0.7853(6) 0.3248(3) 0.087(2) Uani d . 1 . . C
H6A 0.2524 0.7865 0.3847 0.131 Uiso calc R 1 . . H
H6B 0.1918 0.8485 0.3034 0.131 Uiso calc R 1 . . H
H6C 0.2635 0.7871 0.3060 0.131 Uiso calc R 1 . . H
C7 0.1369(4) 0.9066(6) 0.0600(5) 0.114(3) Uani d . 1 . . C
H7A 0.1340 0.9502 0.0150 0.171 Uiso calc R 1 . . H
H7B 0.1898 0.8811 0.0945 0.171 Uiso calc R 1 . . H
H7C 0.1214 0.9508 0.0927 0.171 Uiso calc R 1 . . H
C8 -0.1353(2) 0.5162(4) 0.0059(3) 0.0464(12) Uani d . 1 . . C
C9 -0.1916(3) 0.4656(5) -0.0656(3) 0.0735(17) Uani d . 1 . . C
H9A -0.1791 0.4024 -0.0854 0.088 Uiso calc R 1 . . H
C10 -0.2670(3) 0.5087(7) -0.1082(4) 0.0934(16) Uani d . 1 . . C
H10A -0.3052 0.4736 -0.1560 0.112 Uiso calc R 1 . . H
C11 -0.2851(4) 0.6004(7) -0.0811(4) 0.0887(16) Uani d . 1 . . C
H11A -0.3356 0.6294 -0.1107 0.106 Uiso calc R 1 . . H
C12 -0.2312(4) 0.6510(6) -0.0118(4) 0.0800(18) Uani d . 1 . . C
H12A -0.2449 0.7141 0.0068 0.096 Uiso calc R 1 . . H
C13 -0.1554(3) 0.6106(5) 0.0325(3) 0.0644(15) Uani d . 1 . . C
H13A -0.1181 0.6472 0.0800 0.077 Uiso calc R 1 . . H
C14 -0.0297(3) 0.3935(4) 0.1570(3) 0.0540(13) Uani d D 1 . . C
C15 0.0369(3) 0.3337(5) 0.2085(3) 0.0816(18) Uani d D 1 . . C
H15A 0.0749 0.3233 0.1927 0.098 Uiso calc R 1 . . H
C16 0.0488(5) 0.2888(6) 0.2831(4) 0.130(4) Uani d D 1 . . C
H16A 0.0951 0.2523 0.3195 0.157 Uiso calc R 1 . . H
C17 -0.0117(5) 0.3012(7) 0.3001(5) 0.115(3) Uani d D 1 . . C
H17A -0.0053 0.2711 0.3495 0.138 Uiso calc R 1 . . H
C18 -0.0807(5) 0.3546(6) 0.2495(4) 0.112(2) Uani d D 1 . . C
H18A -0.1207 0.3591 0.2629 0.134 Uiso calc R 1 . . H
C19 -0.0881(4) 0.4019(6) 0.1774(4) 0.099(2) Uani d D 1 . . C
H19A -0.1338 0.4403 0.1420 0.118 Uiso calc R 1 . . H
Pd2 0.5000 -0.00810(3) 0.5000 0.03204(12) Uani d S 1 . . Pd
Cl2 0.40637(6) -0.14603(10) 0.46162(8) 0.0600(3) Uani d . 1 . . Cl
P2 0.40733(6) 0.12048(10) 0.47772(7) 0.0339(3) Uani d . 1 . . P
O3 0.5687(2) 0.4785(3) 0.5845(2) 0.0671(10) Uani d . 1 . . O
O4 0.4656(2) 0.3371(4) 0.7413(2) 0.0865(13) Uani d . 1 . . O
N2 0.5166(2) 0.4106(3) 0.6634(3) 0.0565(11) Uani d . 1 . . N
C20 0.4471(2) 0.2403(4) 0.5477(2) 0.0363(9) Uani d . 1 . . C
C21 0.4925(2) 0.3191(4) 0.5365(3) 0.0417(10) Uani d . 1 . . C
C22 0.5246(3) 0.4027(4) 0.5953(3) 0.0515(12) Uani d . 1 . . C
C23 0.4745(3) 0.3340(5) 0.6733(3) 0.0581(12) Uani d . 1 . . C
C24 0.4384(3) 0.2479(4) 0.6179(3) 0.0486(11) Uani d . 1 . . C
H24A 0.4087 0.1959 0.6276 0.058 Uiso calc R 1 . . H
C25 0.5946(5) 0.5728(7) 0.6372(6) 0.133(3) Uani d . 1 . . C
H25A 0.6435 0.5983 0.6429 0.200 Uiso calc R 1 . . H
H25B 0.6018 0.5536 0.6912 0.200 Uiso calc R 1 . . H
H25C 0.5559 0.6302 0.6132 0.200 Uiso calc R 1 . . H
C26 0.5021(5) 0.4223(8) 0.7998(5) 0.136(4) Uani d . 1 . . C
H26A 0.4906 0.4139 0.8445 0.204 Uiso calc R 1 . . H
H26B 0.4828 0.4923 0.7731 0.204 Uiso calc R 1 . . H
H26C 0.5579 0.4189 0.8217 0.204 Uiso calc R 1 . . H
C27 0.3274(2) 0.0716(4) 0.4946(3) 0.0419(10) Uani d . 1 . . C
C28 0.3436(2) 0.0060(4) 0.5616(3) 0.0518(12) Uani d . 1 . . C
H28A 0.3952 -0.0151 0.5979 0.062 Uiso calc R 1 . . H
C29 0.2837(3) -0.0293(5) 0.5759(3) 0.0640(14) Uani d . 1 . . C
H29A 0.2951 -0.0731 0.6220 0.077 Uiso calc R 1 . . H
C30 0.2082(3) 0.0007(5) 0.5219(4) 0.0748(14) Uani d . 1 . . C
H30A 0.1678 -0.0215 0.5315 0.090 Uiso calc R 1 . . H
C31 0.1924(4) 0.0612(7) 0.4560(6) 0.123(3) Uani d . 1 . . C
H31A 0.1403 0.0795 0.4190 0.148 Uiso calc R 1 . . H
C32 0.2510(3) 0.0990(6) 0.4397(4) 0.088(2) Uani d . 1 . . C
H32A 0.2384 0.1417 0.3928 0.106 Uiso calc R 1 . . H
C33 0.3559(2) 0.1692(4) 0.3705(3) 0.0448(11) Uani d . 1 . . C
C34 0.3509(4) 0.0990(7) 0.3101(3) 0.108(2) Uani d . 1 . . C
H34A 0.3790 0.0331 0.3253 0.129 Uiso calc R 1 . . H
C35 0.3047(5) 0.1245(8) 0.2271(5) 0.140(3) Uani d . 1 . . C
H35A 0.3031 0.0782 0.1860 0.168 Uiso calc R 1 . . H
C36 0.2595(4) 0.2228(8) 0.2052(4) 0.126(3) Uani d . 1 . . C
H36A 0.2240 0.2379 0.1496 0.151 Uiso calc R 1 . . H
C37 0.2682(3) 0.2943(5) 0.2651(3) 0.0742(17) Uani d . 1 . . C
H37A 0.2422 0.3619 0.2505 0.089 Uiso calc R 1 . . H
C38 0.3146(3) 0.2682(4) 0.3468(3) 0.0505(12) Uani d . 1 . . C
H38A 0.3188 0.3172 0.3877 0.061 Uiso calc R 1 . . H

loop_
_atom_site_aniso_label
_atom_site_aniso_U_11
_atom_site_aniso_U_22
_atom_site_aniso_U_33
_atom_site_aniso_U_12
_atom_site_aniso_U_13
_atom_site_aniso_U_23
Pd1 0.0404(3) 0.0344(3) 0.0483(3) 0.000 0.0270(2) 0.000
Cl1 0.1217(13) 0.0572(10) 0.1172(12) 0.0419(10) 0.0930(11) 0.0284(10)
P1 0.0383(5) 0.0389(7) 0.0368(5) -0.0051(5) 0.0201(5) -0.0047(5)
O1 0.0548(19) 0.082(3) 0.0391(16) -0.0184(19) 0.0085(14) -0.0111(19)
O2 0.076(2) 0.052(2) 0.0520(19) -0.0232(19) 0.0265(17) 0.0040(19)
N1 0.049(2) 0.045(2) 0.048(2) -0.0108(19) 0.0226(18) -0.011(2)
C1 0.042(2) 0.038(3) 0.033(2) -0.0039(19) 0.0189(18) -0.003(2)
C2 0.045(2) 0.048(3) 0.035(2) -0.005(2) 0.0173(19) 0.001(2)
C3 0.037(2) 0.057(3) 0.033(2) -0.005(2) 0.0128(18) -0.003(2)
C4 0.049(3) 0.041(3) 0.046(3) -0.012(2) 0.024(2) -0.006(2)
C5 0.045(2) 0.040(3) 0.036(2) 0.000(2) 0.0192(19) -0.005(2)
C6 0.065(3) 0.115(6) 0.058(3) -0.047(4) 0.011(3) -0.034(4)
C7 0.163(7) 0.080(5) 0.096(5) -0.062(5) 0.061(5) -0.014(4)
C8 0.042(2) 0.055(3) 0.048(2) 0.003(2) 0.026(2) -0.005(2)
C9 0.059(5) 0.081(5) 0.070(3) 0.004(3) 0.024(2) -0.029(3)
C10 0.044(3) 0.116(4) 0.091(4) 0.014(4) 0.011(3) -0.024(5)
C11 0.061(4) 0.103(4) 0.101(5) 0.029(4) 0.039(4) 0.010(5)
C12 0.071(4) 0.084(5) 0.102(4) 0.024(4) 0.056(4) 0.000(4)
C13 0.068(3) 0.064(4) 0.075(3) 0.002(3) 0.045(3) -0.010(3)
C14 0.079(3) 0.043(3) 0.045(3) -0.022(3) 0.034(3) -0.008(2)
C15 0.085(4) 0.077(4) 0.055(3) -0.024(4) 0.013(3) 0.020(4)
C16 0.143(7) 0.100(6) 0.073(4) -0.067(5) -0.005(4) 0.027(4)
C17 0.163(7) 0.104(7) 0.078(5) -0.078(6) 0.059(4) -0.016(5)
C18 0.172(6) 0.090(6) 0.131(6) -0.047(6) 0.119(4) -0.039(6)
C19 0.163(6) 0.086(6) 0.109(5) -0.024(5) 0.114(5) -0.013(4)
Pd2 0.0273(2) 0.0288(3) 0.0369(2) 0.000 0.01345(19) 0.000
Cl2 0.0455(6) 0.0448(8) 0.0821(8) -0.0168(5) 0.0255(6) -0.0162(7)
P2 0.0324(5) 0.0320(6) 0.0437(6) 0.0011(5) 0.0237(5) 0.0032(6)
O3 0.095(2) 0.036(2) 0.107(3) -0.026(2) 0.078(2) -0.023(2)
O4 0.109(3) 0.109(3) 0.073(2) -0.053(3) 0.069(2) -0.038(3)
N2 0.068(3) 0.048(3) 0.075(3) -0.016(2) 0.053(2) -0.024(2)
C20 0.038(2) 0.034(2) 0.047(2) 0.0012(18) 0.0288(19) -0.001(2)
C21 0.053(2) 0.033(2) 0.057(3) 0.003(2) 0.041(2) -0.002(2)
C22 0.060(3) 0.039(3) 0.083(4) -0.003(2) 0.056(3) -0.006(3)
C23 0.066(3) 0.065(3) 0.062(3) -0.009(3) 0.046(2) -0.014(3)
C24 0.057(3) 0.048(3) 0.055(3) -0.013(2) 0.039(2) -0.005(2)
C25 0.187(8) 0.104(8) 0.174(8) -0.087(5) 0.139(7) -0.073(6)
C26 0.175(7) 0.169(9) 0.103(5) -0.081(7) 0.099(6) -0.077(6)
C27 0.037(2) 0.038(3) 0.057(3) -0.001(2) 0.028(2) 0.007(2)
C28 0.043(2) 0.058(4) 0.056(3) -0.008(2) 0.027(2) 0.009(3)
C29 0.071(3) 0.066(4) 0.064(3) -0.014(3) 0.040(3) 0.009(3)
C30 0.057(3) 0.076(4) 0.114(3) -0.004(3) 0.059(2) 0.023(4)
C31 0.108(7) 0.115(7) 0.178(7) 0.020(5) 0.094(4) 0.081(6)
C32 0.049(3) 0.105(5) 0.117(5) 0.012(3) 0.046(3) 0.062(4)
C33 0.050(2) 0.049(3) 0.041(2) 0.016(2) 0.027(2) 0.010(2)
C34 0.112(7) 0.126(7) 0.046(3) 0.083(4) 0.010(3) 0.003(4)
C35 0.152(8) 0.157(9) 0.089(8) 0.085(6) 0.043(3) 0.001(6)
C36 0.144(8) 0.148(8) 0.057(4) 0.087(5) 0.028(4) 0.035(5)
C37 0.088(4) 0.074(5) 0.064(3) 0.041(3) 0.040(3) 0.023(3)
C38 0.058(3) 0.045(3) 0.055(3) 0.014(2) 0.033(2) 0.010(2)

loop_
_atom_type_symbol
_atom_type_description
_atom_type_scat_dispersion_real
_atom_type_scat_dispersion_imag
_atom_type_scat_source
C C 0.0033 0.0016 'International Tables Vol C Tables 4.2.6.8 and 6.1.1.4'
H H 0.0000 0.0000 'International Tables Vol C Tables 4.2.6.8 and 6.1.1.4'
N N 0.0061 0.0033 'International Tables Vol C Tables 4.2.6.8 and 6.1.1.4'
O O 0.0106 0.0060 'International Tables Vol C Tables 4.2.6.8 and 6.1.1.4'
P P 0.1023 0.0942 'International Tables Vol C Tables 4.2.6.8 and 6.1.1.4'
Cl Cl 0.1484 0.1585 'International Tables Vol C Tables 4.2.6.8 and 6.1.1.4'
Pd Pd -0.9988 1.0072 'International Tables Vol C Tables 4.2.6.8 and 6.1.1.4'

loop_
_geom_angle_atom_site_label_1
_geom_angle_atom_site_label_2
_geom_angle_atom_site_label_3
_geom_angle_site_symmetry_1
_geom_angle_site_symmetry_3
_geom_angle
_geom_angle_publ_flag
P1 Pd1 P1 2 . 94.57(6) yes
P1 Pd1 Cl1 2 2 164.02(5) ?
P1 Pd1 Cl1 . 2 89.15(5) yes
P1 Pd1 Cl1 2 . 89.15(5) ?
P1 Pd1 Cl1 . . 164.02(5) ?
Cl1 Pd1 Cl1 2 . 91.52(8) yes
C8 P1 C1 . . 104.7(2) ?
C8 P1 C14 . . 106.9(2) ?
C1 P1 C14 . . 104.11(19) ?
C8 P1 Pd1 . . 119.46(15) ?
C1 P1 Pd1 . . 112.60(14) ?
C14 P1 Pd1 . . 107.90(16) ?
C3 O1 C6 . . 117.4(4) ?
C4 O2 C7 . . 118.6(4) ?
C3 N1 C4 . . 117.0(4) ?
C2 C1 C5 . . 118.7(4) ?
C2 C1 P1 . . 120.7(3) ?
C5 C1 P1 . . 120.6(3) ?
C3 C2 C1 . . 118.1(4) ?
C3 C2 H2A . . 120.9 ?
C1 C2 H2A . . 120.9 ?
N1 C3 O1 . . 119.5(4) ?
N1 C3 C2 . . 124.5(4) ?
O1 C3 C2 . . 116.0(4) ?
N1 C4 O2 . . 118.3(4) ?
N1 C4 C5 . . 124.1(4) ?
O2 C4 C5 . . 117.6(4) ?
C4 C5 C1 . . 117.5(4) ?
C4 C5 C5 . 2 118.7(3) ?
C1 C5 C5 . 2 123.7(3) ?
O1 C6 H6A . . 109.5 ?
O1 C6 H6B . . 109.5 ?
H6A C6 H6B . . 109.5 ?
O1 C6 H6C . . 109.5 ?
H6A C6 H6C . . 109.5 ?
H6B C6 H6C . . 109.5 ?
O2 C7 H7A . . 109.5 ?
O2 C7 H7B . . 109.5 ?
H7A C7 H7B . . 109.5 ?
O2 C7 H7C . . 109.5 ?
H7A C7 H7C . . 109.5 ?
H7B C7 H7C . . 109.5 ?
C13 C8 C9 . . 118.5(5) ?
C13 C8 P1 . . 121.9(4) ?
C9 C8 P1 . . 119.5(4) ?
C8 C9 C10 . . 119.9(6) ?
C8 C9 H9A . . 120.0 ?
C10 C9 H9A . . 120.0 ?
C11 C10 C9 . . 120.5(6) ?
C11 C10 H10A . . 119.8 ?
C9 C10 H10A . . 119.8 ?
C10 C11 C12 . . 120.5(6) ?
C10 C11 H11A . . 119.7 ?
C12 C11 H11A . . 119.7 ?
C11 C12 C13 . . 120.9(6) ?
C11 C12 H12A . . 119.6 ?
C13 C12 H12A . . 119.6 ?
C8 C13 C12 . . 119.7(5) ?
C8 C13 H13A . . 120.2 ?
C12 C13 H13A . . 120.2 ?
C19 C14 C15 . . 118.9(5) ?
C19 C14 P1 . . 122.2(4) ?
C15 C14 P1 . . 118.9(4) ?
C14 C15 C16 . . 121.9(6) ?
C14 C15 H15A . . 119.1 ?
C16 C15 H15A . . 119.1 ?
C17 C16 C15 . . 116.1(7) ?
C17 C16 H16A . . 122.0 ?
C15 C16 H16A . . 122.0 ?
C18 C17 C16 . . 124.7(7) ?
C18 C17 H17A . . 117.6 ?
C16 C17 H17A . . 117.6 ?
C17 C18 C19 . . 116.7(7) ?
C17 C18 H18A . . 121.6 ?
C19 C18 H18A . . 121.6 ?
C14 C19 C18 . . 121.6(6) ?
C14 C19 H19A . . 119.2 ?
C18 C19 H19A . . 119.2 ?
P2 Pd2 P2 2_656 . 93.26(6) yes
P2 Pd2 Cl2 2_656 . 172.37(5) ?
P2 Pd2 Cl2 . . 89.97(4) yes
P2 Pd2 Cl2 2_656 2_656 89.97(4) ?
P2 Pd2 Cl2 . 2_656 172.37(5) ?
Cl2 Pd2 Cl2 . 2_656 87.69(6) yes
C33 P2 C27 . . 103.14(19) ?
C33 P2 C20 . . 108.8(2) ?
C27 P2 C20 . . 103.72(19) ?
C33 P2 Pd2 . . 112.62(14) ?
C27 P2 Pd2 . . 114.76(15) ?
C20 P2 Pd2 . . 113.01(13) ?
C22 O3 C25 . . 119.2(4) ?
C23 O4 C26 . . 118.9(5) ?
C23 N2 C22 . . 116.7(4) ?
C24 C20 C21 . . 118.3(4) ?
C24 C20 P2 . . 120.1(3) ?
C21 C20 P2 . . 121.3(3) ?
C22 C21 C20 . . 117.5(3) ?
C22 C21 C21 . 2_656 119.0(3) ?
C20 C21 C21 . 2_656 123.5(3) ?
N2 C22 O3 . . 118.0(4) ?
N2 C22 C21 . . 124.5(4) ?
O3 C22 C21 . . 117.4(4) ?
N2 C23 O4 . . 119.1(5) ?
N2 C23 C24 . . 123.9(4) ?
O4 C23 C24 . . 116.9(5) ?
C23 C24 C20 . . 118.9(4) ?
C23 C24 H24A . . 120.5 ?
C20 C24 H24A . . 120.5 ?
O3 C25 H25A . . 109.5 ?
O3 C25 H25B . . 109.5 ?
H25A C25 H25B . . 109.5 ?
O3 C25 H25C . . 109.5 ?
H25A C25 H25C . . 109.5 ?
H25B C25 H25C . . 109.5 ?
O4 C26 H26A . . 109.5 ?
O4 C26 H26B . . 109.5 ?
H26A C26 H26B . . 109.5 ?
O4 C26 H26C . . 109.5 ?
H26A C26 H26C . . 109.5 ?
H26B C26 H26C . . 109.5 ?
C28 C27 C32 . . 119.3(4) ?
C28 C27 P2 . . 120.1(3) ?
C32 C27 P2 . . 120.5(4) ?
C27 C28 C29 . . 120.6(4) ?
C27 C28 H28A . . 119.7 ?
C29 C28 H28A . . 119.7 ?
C30 C29 C28 . . 119.4(5) ?
C30 C29 H29A . . 120.3 ?
C28 C29 H29A . . 120.3 ?
C31 C30 C29 . . 120.0(5) ?
C31 C30 H30A . . 120.0 ?
C29 C30 H30A . . 120.0 ?
C30 C31 C32 . . 122.3(7) ?
C30 C31 H31A . . 118.8 ?
C32 C31 H31A . . 118.8 ?
C27 C32 C31 . . 118.3(6) ?
C27 C32 H32A . . 120.8 ?
C31 C32 H32A . . 120.8 ?
C34 C33 C38 . . 119.0(4) ?
C34 C33 P2 . . 117.5(4) ?
C38 C33 P2 . . 123.1(3) ?
C33 C34 C35 . . 120.7(6) ?
C33 C34 H34A . . 119.7 ?
C35 C34 H34A . . 119.7 ?
C34 C35 C36 . . 118.7(7) ?
C34 C35 H35A . . 120.6 ?
C36 C35 H35A . . 120.6 ?
C37 C36 C35 . . 120.0(6) ?
C37 C36 H36A . . 120.0 ?
C35 C36 H36A . . 120.0 ?
C36 C37 C38 . . 120.2(5) ?
C36 C37 H37A . . 119.9 ?
C38 C37 H37A . . 119.9 ?
C37 C38 C33 . . 121.1(5) ?
C37 C38 H38A . . 119.4 ?
C33 C38 H38A . . 119.4 ?

loop_
_geom_bond_atom_site_label_1
_geom_bond_atom_site_label_2
_geom_bond_site_symmetry_2
_geom_bond_distance
_geom_bond_publ_flag
Pd1 P1 2 2.2504(11) ?
Pd1 P1 . 2.2504(11) yes
Pd1 Cl1 2 2.3433(14) ?
Pd1 Cl1 . 2.3433(14) yes
P1 C8 . 1.812(4) ?
P1 C1 . 1.822(4) ?
P1 C14 . 1.828(5) ?
O1 C3 . 1.348(5) ?
O1 C6 . 1.441(6) ?
O2 C4 . 1.348(5) ?
O2 C7 . 1.440(7) ?
N1 C3 . 1.321(6) ?
N1 C4 . 1.337(5) ?
C1 C2 . 1.394(5) ?
C1 C5 . 1.397(6) ?
C2 C3 . 1.381(6) ?
C2 H2A . 0.9300 ?
C4 C5 . 1.392(6) ?
C5 C5 2 1.511(8) yes
C6 H6A . 0.9600 ?
C6 H6B . 0.9600 ?
C6 H6C . 0.9600 ?
C7 H7A . 0.9600 ?
C7 H7B . 0.9600 ?
C7 H7C . 0.9600 ?
C8 C13 . 1.374(7) ?
C8 C9 . 1.376(6) ?
C9 C10 . 1.385(7) ?
C9 H9A . 0.9300 ?
C10 C11 . 1.335(9) ?
C10 H10A . 0.9300 ?
C11 C12 . 1.337(8) ?
C11 H11A . 0.9300 ?
C12 C13 . 1.382(7) ?
C12 H12A . 0.9300 ?
C13 H13A . 0.9300 ?
C14 C19 . 1.368(5) ?
C14 C15 . 1.379(6) ?
C15 C16 . 1.386(6) ?
C15 H15A . 0.9300 ?
C16 C17 . 1.372(6) ?
C16 H16A . 0.9300 ?
C17 C18 . 1.366(6) ?
C17 H17A . 0.9300 ?
C18 C19 . 1.388(6) ?
C18 H18A . 0.9300 ?
C19 H19A . 0.9300 ?
Pd2 P2 2_656 2.2681(11) yes
Pd2 P2 . 2.2681(11) ?
Pd2 Cl2 . 2.3167(12) yes
Pd2 Cl2 2_656 2.3167(12) ?
P2 C33 . 1.816(4) ?
P2 C27 . 1.834(4) ?
P2 C20 . 1.839(4) ?
O3 C22 . 1.341(5) ?
O3 C25 . 1.420(7) ?
O4 C23 . 1.347(5) ?
O4 C26 . 1.406(8) ?
N2 C23 . 1.312(6) ?
N2 C22 . 1.340(6) ?
C20 C24 . 1.387(5) ?
C20 C21 . 1.387(6) ?
C21 C22 . 1.386(6) ?
C21 C21 2_656 1.510(7) yes
C23 C24 . 1.385(7) ?
C24 H24A . 0.9300 ?
C25 H25A . 0.9600 ?
C25 H25B . 0.9600 ?
C25 H25C . 0.9600 ?
C26 H26A . 0.9600 ?
C26 H26B . 0.9600 ?
C26 H26C . 0.9600 ?
C27 C28 . 1.367(6) ?
C27 C32 . 1.369(6) ?
C28 C29 . 1.389(6) ?
C28 H28A . 0.9300 ?
C29 C30 . 1.362(7) ?
C29 H29A . 0.9300 ?
C30 C31 . 1.316(9) ?
C30 H30A . 0.9300 ?
C31 C32 . 1.398(8) ?
C31 H31A . 0.9300 ?
C32 H32A . 0.9300 ?
C33 C34 . 1.365(7) ?
C33 C38 . 1.390(6) ?
C34 C35 . 1.374(9) ?
C34 H34A . 0.9300 ?
C35 C36 . 1.418(9) ?
C35 H35A . 0.9300 ?
C36 C37 . 1.346(9) ?
C36 H36A . 0.9300 ?
C37 C38 . 1.357(6) ?
C37 H37A . 0.9300 ?
C38 H38A . 0.9300 ?

loop_
_geom_torsion_atom_site_label_1
_geom_torsion_atom_site_label_2
_geom_torsion_atom_site_label_3
_geom_torsion_atom_site_label_4
_geom_torsion_site_symmetry_1
_geom_torsion_site_symmetry_4
_geom_torsion
P1 Pd1 P1 C8 2 . 84.13(18)
Cl1 Pd1 P1 C8 2 . -80.32(18)
Cl1 Pd1 P1 C8 . . -172.9(2)
P1 Pd1 P1 C1 2 . -39.31(14)
Cl1 Pd1 P1 C1 2 . 156.25(15)
Cl1 Pd1 P1 C1 . . 63.7(2)
P1 Pd1 P1 C14 2 . -153.63(16)
Cl1 Pd1 P1 C14 2 . 41.93(16)
Cl1 Pd1 P1 C14 . . -50.6(3)
C8 P1 C1 C2 . . 124.0(4)
C14 P1 C1 C2 . . 11.9(4)
Pd1 P1 C1 C2 . . -104.7(3)
C8 P1 C1 C5 . . -58.1(4)
C14 P1 C1 C5 . . -170.1(4)
Pd1 P1 C1 C5 . . 73.2(4)
C5 C1 C2 C3 . . 0.9(6)
P1 C1 C2 C3 . . 178.9(3)
C4 N1 C3 O1 . . -179.4(4)
C4 N1 C3 C2 . . 0.6(7)
C6 O1 C3 N1 . . 6.8(7)
C6 O1 C3 C2 . . -173.2(4)
C1 C2 C3 N1 . . -1.6(7)
C1 C2 C3 O1 . . 178.4(4)
C3 N1 C4 O2 . . -178.9(4)
C3 N1 C4 C5 . . 1.2(7)
C7 O2 C4 N1 . . -4.1(7)
C7 O2 C4 C5 . . 175.8(5)
N1 C4 C5 C1 . . -1.8(7)
O2 C4 C5 C1 . . 178.3(4)
N1 C4 C5 C5 . 2 175.4(4)
O2 C4 C5 C5 . 2 -4.6(7)
C2 C1 C5 C4 . . 0.7(6)
P1 C1 C5 C4 . . -177.3(3)
C2 C1 C5 C5 . 2 -176.4(4)
P1 C1 C5 C5 . 2 5.7(6)
C1 P1 C8 C13 . . -37.0(4)
C14 P1 C8 C13 . . 73.1(5)
Pd1 P1 C8 C13 . . -164.2(4)
C1 P1 C8 C9 . . 143.7(4)
C14 P1 C8 C9 . . -106.2(4)
Pd1 P1 C8 C9 . . 16.5(5)
C13 C8 C9 C10 . . -1.3(8)
P1 C8 C9 C10 . . 178.1(5)
C8 C9 C10 C11 . . 1.2(10)
C9 C10 C11 C12 . . -1.0(11)
C10 C11 C12 C13 . . 1.1(11)
C9 C8 C13 C12 . . 1.3(8)
P1 C8 C13 C12 . . -178.0(4)
C11 C12 C13 C8 . . -1.2(9)
C8 P1 C14 C19 . . -4.2(5)
C1 P1 C14 C19 . . 106.3(5)
Pd1 P1 C14 C19 . . -133.9(4)
C8 P1 C14 C15 . . 174.6(4)
C1 P1 C14 C15 . . -74.9(5)
Pd1 P1 C14 C15 . . 45.0(5)
C19 C14 C15 C16 . . -4.7(9)
P1 C14 C15 C16 . . 176.5(5)
C14 C15 C16 C17 . . 4.0(10)
C15 C16 C17 C18 . . -0.6(12)
C16 C17 C18 C19 . . -1.9(12)
C15 C14 C19 C18 . . 1.9(9)
P1 C14 C19 C18 . . -179.3(5)
C17 C18 C19 C14 . . 1.3(10)
P2 Pd2 P2 C33 2_656 . 84.79(18)
Cl2 Pd2 P2 C33 . . -88.28(18)
Cl2 Pd2 P2 C33 2_656 . -160.3(4)
P2 Pd2 P2 C27 2_656 . -157.60(17)
Cl2 Pd2 P2 C27 . . 29.32(16)
Cl2 Pd2 P2 C27 2_656 . -42.7(4)
P2 Pd2 P2 C20 2_656 . -38.94(13)
Cl2 Pd2 P2 C20 . . 147.98(15)
Cl2 Pd2 P2 C20 2_656 . 75.9(4)
C33 P2 C20 C24 . . 134.4(4)
C27 P2 C20 C24 . . 25.1(4)
Pd2 P2 C20 C24 . . -99.8(3)
C33 P2 C20 C21 . . -51.8(4)
C27 P2 C20 C21 . . -161.1(4)
Pd2 P2 C20 C21 . . 74.0(4)
C24 C20 C21 C22 . . -1.8(6)
P2 C20 C21 C22 . . -175.8(3)
C24 C20 C21 C21 . 2_656 179.1(4)
P2 C20 C21 C21 . 2_656 5.2(6)
C23 N2 C22 O3 . . -178.6(4)
C23 N2 C22 C21 . . -1.0(7)
C25 O3 C22 N2 . . -10.0(8)
C25 O3 C22 C21 . . 172.3(6)
C20 C21 C22 N2 . . 2.1(7)
C21 C21 C22 N2 2_656 . -178.8(5)
C20 C21 C22 O3 . . 179.7(4)
C21 C21 C22 O3 2_656 . -1.2(7)
C22 N2 C23 O4 . . 179.0(5)
C22 N2 C23 C24 . . -0.3(8)
C26 O4 C23 N2 . . -0.3(9)
C26 O4 C23 C24 . . 179.2(6)
N2 C23 C24 C20 . . 0.5(8)
O4 C23 C24 C20 . . -178.9(5)
C21 C20 C24 C23 . . 0.6(7)
P2 C20 C24 C23 . . 174.6(4)
C33 P2 C27 C28 . . 165.1(4)
C20 P2 C27 C28 . . -81.5(4)
Pd2 P2 C27 C28 . . 42.2(4)
C33 P2 C27 C32 . . -14.0(5)
C20 P2 C27 C32 . . 99.4(5)
Pd2 P2 C27 C32 . . -136.9(5)
C32 C27 C28 C29 . . -2.4(8)
P2 C27 C28 C29 . . 178.5(4)
C27 C28 C29 C30 . . 0.9(9)
C28 C29 C30 C31 . . 1.1(10)
C29 C30 C31 C32 . . -1.5(13)
C28 C27 C32 C31 . . 1.9(10)
P2 C27 C32 C31 . . -179.0(6)
C30 C31 C32 C27 . . 0.0(13)
C27 P2 C33 C34 . . -97.1(5)
C20 P2 C33 C34 . . 153.3(5)
Pd2 P2 C33 C34 . . 27.2(5)
C27 P2 C33 C38 . . 75.5(4)
C20 P2 C33 C38 . . -34.2(4)
Pd2 P2 C33 C38 . . -160.3(3)
C38 C33 C34 C35 . . -1.1(11)
P2 C33 C34 C35 . . 171.8(7)
C33 C34 C35 C36 . . -2.9(14)
C34 C35 C36 C37 . . 6.4(14)
C35 C36 C37 C38 . . -6.0(12)
C36 C37 C38 C33 . . 2.0(9)
C34 C33 C38 C37 . . 1.6(8)
P2 C33 C38 C37 . . -170.8(4)
